data_7712943
loop_
_publ_author_name
'Wen, Min'
'Erb, William'
'Mongin, Florence'
'Hurvois, Jean-Pierre'
'Halauko, Yury S.'
'Ivashkevich, Oleg A.'
'Matulis, Vadim E.'
'Blot, Marielle'
'Roisnel, Thierry'

_publ_section_title
;
 From ferrocene to decasubstituted enantiopure ferrocene-1,1'-disulfoxide
 derivatives.
;
_journal_issue 12
_journal_name_full 'Dalton transactions (Cambridge, England : 2003)'
_journal_page_first 3725
_journal_page_last 3737
_journal_paper_doi 10.1039/d2dt03456e
_journal_volume 52
_journal_year 2023
_chemical_absolute_configuration ad
_chemical_compound_source 'synthesis as described'
_chemical_formula_moiety 'C24 H41 Fe I O2 S2 Si2'
_chemical_formula_sum 'C24 H41 Fe I O2 S2 Si2'
_chemical_formula_weight 664.62
_space_group_crystal_system monoclinic
_space_group_IT_number 4
_space_group_name_Hall 'P 2yb'
_space_group_name_H-M_alt 'P 1 21 1'
_atom_sites_solution_hydrogens geom
_atom_sites_solution_primary dual
_atom_sites_solution_secondary difmap
_audit_update_record
;
2022-08-30 deposited with the CCDC.	2023-03-01 downloaded from the CCDC.
;
_cell_angle_alpha 90
_cell_angle_beta 94.755(2)
_cell_angle_gamma 90
_cell_formula_units_Z 2
_cell_length_a 11.8827(7)
_cell_length_b 11.1068(5)
_cell_length_c 13.1403(7)
_cell_measurement_reflns_used 4566
_cell_measurement_temperature 296(2)
_cell_measurement_theta_max 23.6496
_cell_measurement_theta_min 2.2211
_cell_measurement_wavelength 0.710730
_cell_volume 1728.27(16)
_computing_cell_refinement 'APEX3 (Bruker, 2015)'
_computing_data_collection 'Bruker APEX3 (Bruker, 2015)'
_computing_data_reduction 'SAINT (Bruker, 2014)'
_computing_molecular_graphics
;
   'SXGRAPH (L. Farrugia, 1999), Mercury (CSD, 2020)'
;
_computing_publication_material 'CRYSCALC (T. Roisnel, local program, 2021)'
_computing_structure_refinement 'SHELXL-2018_3 (Sheldrick, 2018)'
_computing_structure_solution 'SHELXT 2018_2 (Sheldrick, 2018)'
_diffrn_ambient_temperature 296(2)
_diffrn_detector CCD-LDI-APEX2
_diffrn_detector_area_resol_mean 8.33
_diffrn_measured_fraction_theta_full 0.997
_diffrn_measured_fraction_theta_max 0.993
_diffrn_measurement_device_type 'APEXII Bruker-AXS'
_diffrn_measurement_method 'CCD rotation images, thin slices'
_diffrn_orient_matrix_UB_11 0.0455266
_diffrn_orient_matrix_UB_12 0.0114340
_diffrn_orient_matrix_UB_13 0.0667748
_diffrn_orient_matrix_UB_21 0.0709229
_diffrn_orient_matrix_UB_22 -0.0139780
_diffrn_orient_matrix_UB_23 -0.0342670
_diffrn_orient_matrix_UB_31 0.0053377
_diffrn_orient_matrix_UB_32 0.0882054
_diffrn_orient_matrix_UB_33 -0.0140863
_diffrn_radiation_monochromator graphite
_diffrn_radiation_probe x-ray
_diffrn_radiation_source 'fine-focus sealed tube'
_diffrn_radiation_type MoK\a
_diffrn_radiation_wavelength 0.71073
_diffrn_reflns_av_R_equivalents 0.0248
_diffrn_reflns_av_unetI/netI 0.0440
_diffrn_reflns_limit_h_max 15
_diffrn_reflns_limit_h_min -15
_diffrn_reflns_limit_k_max 10
_diffrn_reflns_limit_k_min -14
_diffrn_reflns_limit_l_max 17
_diffrn_reflns_limit_l_min -16
_diffrn_reflns_number 13763
_diffrn_reflns_theta_full 25.242
_diffrn_reflns_theta_max 27.525
_diffrn_reflns_theta_min 2.881
_diffrn_source_current 30.00
_diffrn_source_power 50.0
_diffrn_source_voltage 50.00
_exptl_absorpt_coefficient_mu 1.536
_exptl_absorpt_correction_T_max 0.671
_exptl_absorpt_correction_T_min 0.544
_exptl_absorpt_correction_type multi-scan
_exptl_absorpt_process_details
;
  [Sheldrick, G.M. (2014). SADABS Bruker AXS Inc., Madison, Wisconsin, USA]
;
_exptl_crystal_colour orange
_exptl_crystal_density_diffrn 1.277
_exptl_crystal_description prism
_exptl_crystal_F_000 680
_exptl_crystal_size_max 0.470
_exptl_crystal_size_mid 0.420
_exptl_crystal_size_min 0.260
_refine_diff_density_max 0.325
_refine_diff_density_min -0.267
_refine_diff_density_rms 0.060
_refine_ls_abs_structure_details
;
Refined as an inversion twin.
;
_refine_ls_abs_structure_Flack 0.03(2)
_refine_ls_extinction_method none
_refine_ls_goodness_of_fit_ref 0.969
_refine_ls_hydrogen_treatment constr
_refine_ls_matrix_type full
_refine_ls_number_parameters 302
_refine_ls_number_reflns 6772
_refine_ls_number_restraints 1
_refine_ls_restrained_S_all 0.969
_refine_ls_R_factor_all 0.0662
_refine_ls_R_factor_gt 0.0398
_refine_ls_shift/su_max 0.009
_refine_ls_shift/su_mean 0.000
_refine_ls_structure_factor_coef Fsqd
_refine_ls_weighting_details 'w=1/[\s^2^(Fo^2^)+(0.0604P)^2^] where P=(Fo^2^+2Fc^2^)/3'
_refine_ls_weighting_scheme calc
_refine_ls_wR_factor_gt 0.0949
_refine_ls_wR_factor_ref 0.1079
_reflns_Friedel_coverage 0.627
_reflns_Friedel_fraction_full 0.748
_reflns_Friedel_fraction_max 0.691
_reflns_number_gt 4723
_reflns_number_total 6772
_reflns_threshold_expression >2sigma(I)
_cod_data_source_file d2dt03456e2.cif
_cod_data_source_block MW5462
_cod_original_sg_symbol_H-M 'P 21'
_cod_database_code 7712943

loop_
_space_group_symop_operation_xyz
'x, y, z'
'-x, y+1/2, -z'

loop_
_atom_site_label
_atom_site_type_symbol
_atom_site_fract_x
_atom_site_fract_y
_atom_site_fract_z
_atom_site_U_iso_or_equiv
_atom_site_adp_type
_atom_site_occupancy
_atom_site_site_symmetry_order
_atom_site_calc_flag
_atom_site_refinement_flags_posn
_atom_site_refinement_flags_adp
_atom_site_refinement_flags_occupancy
_atom_site_disorder_assembly
_atom_site_disorder_group
Fe1 Fe 0.62593(7) 0.44065(7) 0.23776(6) 0.0450(2) Uani 1 1 d . . . . .
I1 I 0.49771(5) 0.72636(5) 0.14639(5) 0.1002(3) Uani 1 1 d . . . . .
C1 C 0.6317(5) 0.4884(6) 0.3929(5) 0.0550(16) Uani 1 1 d . . . . .
C2 C 0.5428(6) 0.5508(7) 0.3314(6) 0.0619(17) Uani 1 1 d . . . . .
H2 H 0.466498 0.546650 0.342084 0.074 Uiso 1 1 calc R U . . .
C3 C 0.5875(6) 0.6186(6) 0.2530(6) 0.0596(19) Uani 1 1 d . . . . .
C4 C 0.7065(6) 0.6023(6) 0.2594(5) 0.0569(17) Uani 1 1 d . . . . .
H4 H 0.756318 0.634399 0.215591 0.068 Uiso 1 1 calc R U . . .
C5 C 0.7350(5) 0.5270(5) 0.3460(5) 0.0468(14) Uani 1 1 d . . . . .
Si1 Si 0.6025(2) 0.3946(2) 0.50436(16) 0.0700(6) Uani 1 1 d . . . . .
C6 C 0.6384(12) 0.4820(13) 0.6235(7) 0.147(6) Uani 1 1 d . . . . .
H6A H 0.633348 0.566588 0.608627 0.221 Uiso 1 1 calc R U . . .
H6B H 0.713957 0.462791 0.650149 0.221 Uiso 1 1 calc R U . . .
H6C H 0.586575 0.461846 0.673079 0.221 Uiso 1 1 calc R U . . .
C7 C 0.4461(8) 0.3750(10) 0.4966(9) 0.112(3) Uani 1 1 d . . . . .
H7A H 0.410241 0.447146 0.469938 0.168 Uiso 1 1 calc R U . . .
H7B H 0.422791 0.359174 0.563485 0.168 Uiso 1 1 calc R U . . .
H7C H 0.424916 0.308639 0.452267 0.168 Uiso 1 1 calc R U . . .
C8 C 0.6638(8) 0.2394(9) 0.5089(8) 0.099(3) Uani 1 1 d . . . . .
H8A H 0.610985 0.184440 0.474733 0.148 Uiso 1 1 calc R U . . .
H8B H 0.679262 0.215053 0.578733 0.148 Uiso 1 1 calc R U . . .
H8C H 0.732671 0.239138 0.475490 0.148 Uiso 1 1 calc R U . . .
S1 S 0.87415(14) 0.47808(15) 0.38523(13) 0.0568(4) Uani 1 1 d . . . . .
O9 O 0.8632(5) 0.3986(5) 0.4727(4) 0.0820(16) Uani 1 1 d . . . . .
C10 C 0.9379(7) 0.6204(7) 0.4366(6) 0.074(2) Uani 1 1 d . . . . .
C11 C 1.0491(8) 0.5809(9) 0.4905(8) 0.110(4) Uani 1 1 d . . . . .
H11A H 1.091613 0.650422 0.513987 0.165 Uiso 1 1 calc R U . . .
H11B H 1.091197 0.536120 0.443964 0.165 Uiso 1 1 calc R U . . .
H11C H 1.035096 0.530956 0.547732 0.165 Uiso 1 1 calc R U . . .
C12 C 0.9646(8) 0.7012(9) 0.3503(7) 0.101(3) Uani 1 1 d . . . . .
H12A H 0.898565 0.746645 0.327392 0.152 Uiso 1 1 calc R U . . .
H12B H 0.987974 0.653392 0.295004 0.152 Uiso 1 1 calc R U . . .
H12C H 1.024301 0.755394 0.373410 0.152 Uiso 1 1 calc R U . . .
C13 C 0.8675(10) 0.6768(12) 0.5106(11) 0.150(6) Uani 1 1 d . . . . .
H13A H 0.913221 0.729837 0.554461 0.224 Uiso 1 1 calc R U . . .
H13B H 0.835704 0.615451 0.550940 0.224 Uiso 1 1 calc R U . . .
H13C H 0.807851 0.721910 0.474651 0.224 Uiso 1 1 calc R U . . .
C21 C 0.6730(6) 0.3653(6) 0.1027(5) 0.0552(17) Uani 1 1 d . . . . .
C22 C 0.5535(6) 0.3917(7) 0.0974(5) 0.0626(19) Uani 1 1 d . . . . .
H22 H 0.516020 0.442922 0.049851 0.075 Uiso 1 1 calc R U . . .
C23 C 0.5016(6) 0.3291(7) 0.1742(6) 0.066(2) Uani 1 1 d . . . . .
H23 H 0.425576 0.332106 0.185904 0.080 Uiso 1 1 calc R U . . .
C24 C 0.5858(6) 0.2612(6) 0.2302(6) 0.0592(18) Uani 1 1 d . . . . .
H24 H 0.575430 0.211299 0.285516 0.071 Uiso 1 1 calc R U . . .
C25 C 0.6888(5) 0.2827(5) 0.1869(5) 0.0483(14) Uani 1 1 d . . . . .
Si2 Si 0.7690(2) 0.4336(2) 0.01005(15) 0.0781(6) Uani 1 1 d . . . . .
C26 C 0.8322(8) 0.3147(10) -0.0720(7) 0.106(4) Uani 1 1 d . . . . .
H26A H 0.863749 0.352756 -0.128744 0.160 Uiso 1 1 calc R U . . .
H26B H 0.774351 0.259242 -0.096780 0.160 Uiso 1 1 calc R U . . .
H26C H 0.890517 0.272040 -0.031887 0.160 Uiso 1 1 calc R U . . .
C28 C 0.6707(9) 0.5350(10) -0.0720(7) 0.108(3) Uani 1 1 d . . . . .
H28A H 0.644938 0.599326 -0.031023 0.162 Uiso 1 1 calc R U . . .
H28B H 0.607085 0.489190 -0.100218 0.162 Uiso 1 1 calc R U . . .
H28C H 0.710298 0.567932 -0.126422 0.162 Uiso 1 1 calc R U . . .
C27 C 0.8881(9) 0.5266(11) 0.0684(8) 0.110(4) Uani 1 1 d . . . . .
H27A H 0.891762 0.519161 0.141419 0.165 Uiso 1 1 calc R U . . .
H27B H 0.876196 0.609363 0.049570 0.165 Uiso 1 1 calc R U . . .
H27C H 0.957754 0.498994 0.044358 0.165 Uiso 1 1 calc R U . . .
S2 S 0.82053(14) 0.21707(19) 0.23041(13) 0.0595(4) Uani 1 1 d . . . . .
O29 O 0.9040(4) 0.2711(6) 0.1668(5) 0.0886(17) Uani 1 1 d . . . . .
C30 C 0.7977(8) 0.0578(7) 0.1884(6) 0.075(2) Uani 1 1 d . . . . .
C31 C 0.7290(8) -0.0029(7) 0.2659(7) 0.087(3) Uani 1 1 d . . . . .
H31A H 0.659423 0.039920 0.270138 0.131 Uiso 1 1 calc R U . . .
H31B H 0.771086 -0.002705 0.331509 0.131 Uiso 1 1 calc R U . . .
H31C H 0.713102 -0.084446 0.245132 0.131 Uiso 1 1 calc R U . . .
C32 C 0.7373(13) 0.0537(9) 0.0803(8) 0.137(5) Uani 1 1 d . . . . .
H32A H 0.746078 -0.024807 0.051449 0.205 Uiso 1 1 calc R U . . .
H32B H 0.769740 0.112922 0.038196 0.205 Uiso 1 1 calc R U . . .
H32C H 0.658483 0.070548 0.083686 0.205 Uiso 1 1 calc R U . . .
C33 C 0.9163(9) 0.0047(10) 0.1929(8) 0.113(4) Uani 1 1 d . . . . .
H33A H 0.951170 0.011188 0.261215 0.169 Uiso 1 1 calc R U . . .
H33B H 0.960375 0.047895 0.147007 0.169 Uiso 1 1 calc R U . . .
H33C H 0.911896 -0.078588 0.173287 0.169 Uiso 1 1 calc R U . . .

loop_
_atom_site_aniso_label
_atom_site_aniso_U_11
_atom_site_aniso_U_22
_atom_site_aniso_U_33
_atom_site_aniso_U_23
_atom_site_aniso_U_13
_atom_site_aniso_U_12
Fe1 0.0381(4) 0.0384(4) 0.0563(5) -0.0005(4) -0.0087(3) -0.0017(4)
I1 0.1044(5) 0.0630(3) 0.1230(5) 0.0124(3) -0.0520(4) 0.0194(3)
C1 0.050(4) 0.047(3) 0.066(4) -0.008(3) -0.010(3) 0.002(3)
C2 0.045(4) 0.056(4) 0.083(5) -0.010(4) -0.003(3) 0.012(3)
C3 0.055(4) 0.042(4) 0.077(5) 0.000(3) -0.023(4) 0.015(3)
C4 0.061(4) 0.041(3) 0.064(4) 0.001(3) -0.020(3) -0.001(3)
C5 0.047(4) 0.037(3) 0.053(3) 0.002(3) -0.012(3) 0.000(3)
Si1 0.0787(15) 0.0655(12) 0.0664(12) 0.0031(10) 0.0104(11) -0.0072(10)
C6 0.230(14) 0.157(12) 0.057(5) -0.019(6) 0.022(7) -0.082(11)
C7 0.092(8) 0.098(8) 0.151(9) 0.001(7) 0.038(7) 0.005(6)
C8 0.112(7) 0.068(6) 0.118(6) 0.029(6) 0.019(6) -0.007(5)
S1 0.0489(9) 0.0484(9) 0.0688(10) 0.0010(7) -0.0201(8) -0.0034(7)
O9 0.085(4) 0.068(3) 0.086(3) 0.029(3) -0.037(3) -0.004(3)
C10 0.063(5) 0.070(5) 0.085(5) -0.004(4) -0.020(4) -0.018(4)
C11 0.099(8) 0.091(7) 0.129(8) 0.004(6) -0.064(6) -0.027(6)
C12 0.107(7) 0.078(6) 0.111(6) 0.022(5) -0.039(5) -0.052(5)
C13 0.128(9) 0.137(11) 0.187(11) -0.105(10) 0.032(9) -0.056(8)
C21 0.061(5) 0.048(4) 0.054(4) -0.005(3) -0.013(3) -0.007(3)
C22 0.056(4) 0.060(4) 0.067(4) -0.006(4) -0.028(3) -0.008(3)
C23 0.045(4) 0.056(4) 0.096(5) -0.019(4) -0.007(4) -0.008(3)
C24 0.048(4) 0.053(4) 0.077(4) -0.007(3) 0.009(3) -0.014(3)
C25 0.042(3) 0.042(3) 0.060(4) -0.001(3) 0.002(3) -0.004(3)
Si2 0.0943(16) 0.0835(15) 0.0560(10) 0.0021(12) 0.0037(10) -0.0326(14)
C26 0.106(8) 0.149(10) 0.069(5) -0.025(6) 0.033(5) -0.045(7)
C28 0.144(9) 0.101(7) 0.074(5) 0.027(5) -0.021(6) -0.038(7)
C27 0.090(7) 0.139(9) 0.098(6) 0.017(6) -0.005(5) -0.059(7)
S2 0.0527(9) 0.0550(9) 0.0693(10) -0.0053(9) -0.0048(8) 0.0037(9)
O29 0.048(3) 0.103(4) 0.116(4) 0.002(4) 0.014(3) -0.003(3)
C30 0.093(6) 0.051(4) 0.082(5) -0.010(4) 0.009(4) 0.019(4)
C31 0.098(7) 0.049(4) 0.115(7) 0.002(4) 0.013(5) -0.004(4)
C32 0.238(15) 0.066(6) 0.095(7) -0.033(5) -0.054(8) 0.023(8)
C33 0.127(9) 0.102(8) 0.113(8) 0.002(6) 0.029(7) 0.056(7)

loop_
_atom_type_symbol
_atom_type_description
_atom_type_scat_dispersion_real
_atom_type_scat_dispersion_imag
_atom_type_scat_source
C C 0.0033 0.0016 'International Tables Vol C Tables 4.2.6.8 and 6.1.1.4'
H H 0.0000 0.0000 'International Tables Vol C Tables 4.2.6.8 and 6.1.1.4'
Fe Fe 0.3463 0.8444 'International Tables Vol C Tables 4.2.6.8 and 6.1.1.4'
I I -0.4742 1.8119 'International Tables Vol C Tables 4.2.6.8 and 6.1.1.4'
O O 0.0106 0.0060 'International Tables Vol C Tables 4.2.6.8 and 6.1.1.4'
S S 0.1246 0.1234 'International Tables Vol C Tables 4.2.6.8 and 6.1.1.4'
Si Si 0.0817 0.0704 'International Tables Vol C Tables 4.2.6.8 and 6.1.1.4'

loop_
_geom_angle_atom_site_label_1
_geom_angle_atom_site_label_2
_geom_angle_atom_site_label_3
_geom_angle
_geom_angle_site_symmetry_1
_geom_angle_site_symmetry_3
_geom_angle_publ_flag
C25 Fe1 C3 162.8(3) . . ?
C25 Fe1 C4 128.4(3) . . ?
C3 Fe1 C4 40.7(3) . . ?
C25 Fe1 C22 67.3(3) . . ?
C3 Fe1 C22 105.4(3) . . ?
C4 Fe1 C22 121.1(3) . . ?
C25 Fe1 C2 156.7(3) . . ?
C3 Fe1 C2 40.5(3) . . ?
C4 Fe1 C2 68.6(3) . . ?
C22 Fe1 C2 120.9(3) . . ?
C25 Fe1 C24 40.4(3) . . ?
C3 Fe1 C24 153.2(3) . . ?
C4 Fe1 C24 164.9(3) . . ?
C22 Fe1 C24 67.6(3) . . ?
C2 Fe1 C24 119.2(3) . . ?
C25 Fe1 C23 67.6(3) . . ?
C3 Fe1 C23 117.7(3) . . ?
C4 Fe1 C23 154.2(3) . . ?
C22 Fe1 C23 40.2(3) . . ?
C2 Fe1 C23 103.8(3) . . ?
C24 Fe1 C23 40.2(3) . . ?
C25 Fe1 C5 113.3(2) . . ?
C3 Fe1 C5 67.6(3) . . ?
C4 Fe1 C5 40.6(2) . . ?
C22 Fe1 C5 158.9(3) . . ?
C2 Fe1 C5 67.5(3) . . ?
C24 Fe1 C5 127.7(3) . . ?
C23 Fe1 C5 160.8(3) . . ?
C25 Fe1 C21 40.8(3) . . ?
C3 Fe1 C21 123.5(3) . . ?
C4 Fe1 C21 108.4(3) . . ?
C22 Fe1 C21 41.0(3) . . ?
C2 Fe1 C21 158.5(3) . . ?
C24 Fe1 C21 69.2(3) . . ?
C23 Fe1 C21 69.2(3) . . ?
C5 Fe1 C21 125.0(3) . . ?
C25 Fe1 C1 123.4(2) . . ?
C3 Fe1 C1 69.5(3) . . ?
C4 Fe1 C1 70.5(3) . . ?
C22 Fe1 C1 156.9(3) . . ?
C2 Fe1 C1 40.9(3) . . ?
C24 Fe1 C1 106.3(3) . . ?
C23 Fe1 C1 120.8(3) . . ?
C5 Fe1 C1 41.5(2) . . ?
C21 Fe1 C1 160.0(2) . . ?
C2 C1 C5 102.7(6) . . ?
C2 C1 Si1 122.2(5) . . ?
C5 C1 Si1 135.0(5) . . ?
C2 C1 Fe1 67.4(4) . . ?
C5 C1 Fe1 68.3(3) . . ?
Si1 C1 Fe1 129.1(3) . . ?
C3 C2 C1 111.1(6) . . ?
C3 C2 Fe1 69.6(4) . . ?
C1 C2 Fe1 71.6(4) . . ?
C3 C2 H2 124.5 . . ?
C1 C2 H2 124.5 . . ?
Fe1 C2 H2 125.9 . . ?
C2 C3 C4 108.7(6) . . ?
C2 C3 Fe1 69.9(4) . . ?
C4 C3 Fe1 69.7(4) . . ?
C2 C3 I1 126.7(5) . . ?
C4 C3 I1 124.6(6) . . ?
Fe1 C3 I1 126.9(4) . . ?
C3 C4 C5 106.8(7) . . ?
C3 C4 Fe1 69.6(4) . . ?
C5 C4 Fe1 71.0(4) . . ?
C3 C4 H4 126.6 . . ?
C5 C4 H4 126.6 . . ?
Fe1 C4 H4 124.5 . . ?
C4 C5 C1 110.5(6) . . ?
C4 C5 S1 124.3(5) . . ?
C1 C5 S1 125.0(5) . . ?
C4 C5 Fe1 68.4(3) . . ?
C1 C5 Fe1 70.1(3) . . ?
S1 C5 Fe1 124.8(3) . . ?
C1 Si1 C6 109.0(4) . . ?
C1 Si1 C7 105.9(4) . . ?
C6 Si1 C7 105.4(6) . . ?
C1 Si1 C8 116.4(4) . . ?
C6 Si1 C8 113.1(6) . . ?
C7 Si1 C8 106.2(5) . . ?
Si1 C6 H6A 109.5 . . ?
Si1 C6 H6B 109.5 . . ?
H6A C6 H6B 109.5 . . ?
Si1 C6 H6C 109.5 . . ?
H6A C6 H6C 109.5 . . ?
H6B C6 H6C 109.5 . . ?
Si1 C7 H7A 109.5 . . ?
Si1 C7 H7B 109.5 . . ?
H7A C7 H7B 109.5 . . ?
Si1 C7 H7C 109.5 . . ?
H7A C7 H7C 109.5 . . ?
H7B C7 H7C 109.5 . . ?
Si1 C8 H8A 109.5 . . ?
Si1 C8 H8B 109.5 . . ?
H8A C8 H8B 109.5 . . ?
Si1 C8 H8C 109.5 . . ?
H8A C8 H8C 109.5 . . ?
H8B C8 H8C 109.5 . . ?
O9 S1 C5 105.7(3) . . ?
O9 S1 C10 106.8(3) . . ?
C5 S1 C10 100.8(3) . . ?
C13 C10 C12 114.3(10) . . ?
C13 C10 C11 109.6(9) . . ?
C12 C10 C11 107.3(8) . . ?
C13 C10 S1 111.4(6) . . ?
C12 C10 S1 109.9(6) . . ?
C11 C10 S1 103.8(6) . . ?
C10 C11 H11A 109.5 . . ?
C10 C11 H11B 109.5 . . ?
H11A C11 H11B 109.5 . . ?
C10 C11 H11C 109.5 . . ?
H11A C11 H11C 109.5 . . ?
H11B C11 H11C 109.5 . . ?
C10 C12 H12A 109.5 . . ?
C10 C12 H12B 109.5 . . ?
H12A C12 H12B 109.5 . . ?
C10 C12 H12C 109.5 . . ?
H12A C12 H12C 109.5 . . ?
H12B C12 H12C 109.5 . . ?
C10 C13 H13A 109.5 . . ?
C10 C13 H13B 109.5 . . ?
H13A C13 H13B 109.5 . . ?
C10 C13 H13C 109.5 . . ?
H13A C13 H13C 109.5 . . ?
H13B C13 H13C 109.5 . . ?
C25 C21 C22 103.4(6) . . ?
C25 C21 Si2 134.7(5) . . ?
C22 C21 Si2 122.0(5) . . ?
C25 C21 Fe1 68.1(4) . . ?
C22 C21 Fe1 68.1(4) . . ?
Si2 C21 Fe1 127.3(3) . . ?
C23 C22 C21 110.6(6) . . ?
C23 C22 Fe1 70.2(4) . . ?
C21 C22 Fe1 70.8(3) . . ?
C23 C22 H22 124.7 . . ?
C21 C22 H22 124.7 . . ?
Fe1 C22 H22 125.9 . . ?
C22 C23 C24 107.7(6) . . ?
C22 C23 Fe1 69.6(4) . . ?
C24 C23 Fe1 69.8(4) . . ?
C22 C23 H23 126.1 . . ?
C24 C23 H23 126.1 . . ?
Fe1 C23 H23 126.0 . . ?
C23 C24 C25 107.4(6) . . ?
C23 C24 Fe1 69.9(4) . . ?
C25 C24 Fe1 69.5(4) . . ?
C23 C24 H24 126.3 . . ?
C25 C24 H24 126.3 . . ?
Fe1 C24 H24 125.9 . . ?
C24 C25 C21 110.9(6) . . ?
C24 C25 S2 124.8(5) . . ?
C21 C25 S2 124.4(5) . . ?
C24 C25 Fe1 70.2(4) . . ?
C21 C25 Fe1 71.1(4) . . ?
S2 C25 Fe1 125.7(3) . . ?
C27 Si2 C28 108.4(5) . . ?
C27 Si2 C21 115.8(4) . . ?
C28 Si2 C21 103.2(4) . . ?
C27 Si2 C26 107.2(5) . . ?
C28 Si2 C26 110.2(5) . . ?
C21 Si2 C26 112.0(4) . . ?
Si2 C26 H26A 109.5 . . ?
Si2 C26 H26B 109.5 . . ?
H26A C26 H26B 109.5 . . ?
Si2 C26 H26C 109.5 . . ?
H26A C26 H26C 109.5 . . ?
H26B C26 H26C 109.5 . . ?
Si2 C28 H28A 109.5 . . ?
Si2 C28 H28B 109.5 . . ?
H28A C28 H28B 109.5 . . ?
Si2 C28 H28C 109.5 . . ?
H28A C28 H28C 109.5 . . ?
H28B C28 H28C 109.5 . . ?
Si2 C27 H27A 109.5 . . ?
Si2 C27 H27B 109.5 . . ?
H27A C27 H27B 109.5 . . ?
Si2 C27 H27C 109.5 . . ?
H27A C27 H27C 109.5 . . ?
H27B C27 H27C 109.5 . . ?
O29 S2 C25 105.4(3) . . ?
O29 S2 C30 107.8(4) . . ?
C25 S2 C30 101.0(3) . . ?
C31 C30 C33 110.5(8) . . ?
C31 C30 C32 111.8(9) . . ?
C33 C30 C32 112.5(8) . . ?
C31 C30 S2 107.2(5) . . ?
C33 C30 S2 104.1(7) . . ?
C32 C30 S2 110.2(6) . . ?
C30 C31 H31A 109.5 . . ?
C30 C31 H31B 109.5 . . ?
H31A C31 H31B 109.5 . . ?
C30 C31 H31C 109.5 . . ?
H31A C31 H31C 109.5 . . ?
H31B C31 H31C 109.5 . . ?
C30 C32 H32A 109.5 . . ?
C30 C32 H32B 109.5 . . ?
H32A C32 H32B 109.5 . . ?
C30 C32 H32C 109.5 . . ?
H32A C32 H32C 109.5 . . ?
H32B C32 H32C 109.5 . . ?
C30 C33 H33A 109.5 . . ?
C30 C33 H33B 109.5 . . ?
H33A C33 H33B 109.5 . . ?
C30 C33 H33C 109.5 . . ?
H33A C33 H33C 109.5 . . ?
H33B C33 H33C 109.5 . . ?

loop_
_geom_bond_atom_site_label_1
_geom_bond_atom_site_label_2
_geom_bond_distance
_geom_bond_site_symmetry_2
_geom_bond_publ_flag
Fe1 C25 2.041(6) . ?
Fe1 C3 2.042(7) . ?
Fe1 C4 2.043(7) . ?
Fe1 C22 2.044(6) . ?
Fe1 C2 2.046(7) . ?
Fe1 C24 2.050(7) . ?
Fe1 C23 2.051(7) . ?
Fe1 C5 2.077(6) . ?
Fe1 C21 2.081(7) . ?
Fe1 C1 2.102(7) . ?
I1 C3 2.070(7) . ?
C1 C2 1.452(9) . ?
C1 C5 1.482(9) . ?
C1 Si1 1.853(7) . ?
C2 C3 1.414(11) . ?
C2 H2 0.9300 . ?
C3 C4 1.422(10) . ?
C4 C5 1.430(9) . ?
C4 H4 0.9300 . ?
C5 S1 1.776(6) . ?
Si1 C6 1.861(10) . ?
Si1 C7 1.865(10) . ?
Si1 C8 1.870(10) . ?
C6 H6A 0.9600 . ?
C6 H6B 0.9600 . ?
C6 H6C 0.9600 . ?
C7 H7A 0.9600 . ?
C7 H7B 0.9600 . ?
C7 H7C 0.9600 . ?
C8 H8A 0.9600 . ?
C8 H8B 0.9600 . ?
C8 H8C 0.9600 . ?
S1 O9 1.463(5) . ?
S1 C10 1.855(8) . ?
C10 C13 1.474(14) . ?
C10 C12 1.500(12) . ?
C10 C11 1.511(11) . ?
C11 H11A 0.9600 . ?
C11 H11B 0.9600 . ?
C11 H11C 0.9600 . ?
C12 H12A 0.9600 . ?
C12 H12B 0.9600 . ?
C12 H12C 0.9600 . ?
C13 H13A 0.9600 . ?
C13 H13B 0.9600 . ?
C13 H13C 0.9600 . ?
C21 C25 1.438(9) . ?
C21 C22 1.446(10) . ?
C21 Si2 1.894(7) . ?
C22 C23 1.409(11) . ?
C22 H22 0.9300 . ?
C23 C24 1.411(11) . ?
C23 H23 0.9300 . ?
C24 C25 1.412(9) . ?
C24 H24 0.9300 . ?
C25 S2 1.778(6) . ?
Si2 C27 1.865(9) . ?
Si2 C28 1.894(10) . ?
Si2 C26 1.898(10) . ?
C26 H26A 0.9600 . ?
C26 H26B 0.9600 . ?
C26 H26C 0.9600 . ?
C28 H28A 0.9600 . ?
C28 H28B 0.9600 . ?
C28 H28C 0.9600 . ?
C27 H27A 0.9600 . ?
C27 H27B 0.9600 . ?
C27 H27C 0.9600 . ?
S2 O29 1.476(6) . ?
S2 C30 1.867(8) . ?
C30 C31 1.515(12) . ?
C30 C33 1.524(12) . ?
C30 C32 1.539(13) . ?
C31 H31A 0.9600 . ?
C31 H31B 0.9600 . ?
C31 H31C 0.9600 . ?
C32 H32A 0.9600 . ?
C32 H32B 0.9600 . ?
C32 H32C 0.9600 . ?
C33 H33A 0.9600 . ?
C33 H33B 0.9600 . ?
C33 H33C 0.9600 . ?

loop_
_geom_torsion_atom_site_label_1
_geom_torsion_atom_site_label_2
_geom_torsion_atom_site_label_3
_geom_torsion_atom_site_label_4
_geom_torsion
_geom_torsion_site_symmetry_1
_geom_torsion_site_symmetry_2
_geom_torsion_site_symmetry_3
_geom_torsion_site_symmetry_4
_geom_torsion_publ_flag
C5 C1 C2 C3 1.2(7) . . . . ?
Si1 C1 C2 C3 178.3(5) . . . . ?
Fe1 C1 C2 C3 -58.5(5) . . . . ?
C5 C1 C2 Fe1 59.8(4) . . . . ?
Si1 C1 C2 Fe1 -123.1(5) . . . . ?
C1 C2 C3 C4 0.7(8) . . . . ?
Fe1 C2 C3 C4 -59.0(5) . . . . ?
C1 C2 C3 Fe1 59.7(5) . . . . ?
C1 C2 C3 I1 -178.7(5) . . . . ?
Fe1 C2 C3 I1 121.6(5) . . . . ?
C2 C3 C4 C5 -2.4(8) . . . . ?
Fe1 C3 C4 C5 -61.6(4) . . . . ?
I1 C3 C4 C5 177.0(5) . . . . ?
C2 C3 C4 Fe1 59.2(5) . . . . ?
I1 C3 C4 Fe1 -121.4(5) . . . . ?
C3 C4 C5 C1 3.2(7) . . . . ?
Fe1 C4 C5 C1 -57.4(4) . . . . ?
C3 C4 C5 S1 178.9(5) . . . . ?
Fe1 C4 C5 S1 118.3(5) . . . . ?
C3 C4 C5 Fe1 60.7(4) . . . . ?
C2 C1 C5 C4 -2.7(7) . . . . ?
Si1 C1 C5 C4 -179.3(5) . . . . ?
Fe1 C1 C5 C4 56.4(4) . . . . ?
C2 C1 C5 S1 -178.4(5) . . . . ?
Si1 C1 C5 S1 5.1(9) . . . . ?
Fe1 C1 C5 S1 -119.2(5) . . . . ?
C2 C1 C5 Fe1 -59.2(4) . . . . ?
Si1 C1 C5 Fe1 124.3(6) . . . . ?
C2 C1 Si1 C6 -100.9(7) . . . . ?
C5 C1 Si1 C6 75.1(8) . . . . ?
Fe1 C1 Si1 C6 173.2(6) . . . . ?
C2 C1 Si1 C7 12.0(7) . . . . ?
C5 C1 Si1 C7 -172.0(7) . . . . ?
Fe1 C1 Si1 C7 -73.9(6) . . . . ?
C2 C1 Si1 C8 129.7(6) . . . . ?
C5 C1 Si1 C8 -54.3(8) . . . . ?
Fe1 C1 Si1 C8 43.8(6) . . . . ?
C4 C5 S1 O9 -177.1(5) . . . . ?
C1 C5 S1 O9 -2.0(6) . . . . ?
Fe1 C5 S1 O9 -91.0(4) . . . . ?
C4 C5 S1 C10 71.9(6) . . . . ?
C1 C5 S1 C10 -113.0(6) . . . . ?
Fe1 C5 S1 C10 158.0(4) . . . . ?
O9 S1 C10 C13 -59.0(9) . . . . ?
C5 S1 C10 C13 51.3(9) . . . . ?
O9 S1 C10 C12 173.3(6) . . . . ?
C5 S1 C10 C12 -76.5(7) . . . . ?
O9 S1 C10 C11 58.9(7) . . . . ?
C5 S1 C10 C11 169.1(6) . . . . ?
C25 C21 C22 C23 0.3(7) . . . . ?
Si2 C21 C22 C23 179.7(5) . . . . ?
Fe1 C21 C22 C23 -59.1(5) . . . . ?
C25 C21 C22 Fe1 59.4(4) . . . . ?
Si2 C21 C22 Fe1 -121.3(5) . . . . ?
C21 C22 C23 C24 -0.2(8) . . . . ?
Fe1 C22 C23 C24 -59.6(5) . . . . ?
C21 C22 C23 Fe1 59.5(5) . . . . ?
C22 C23 C24 C25 -0.1(8) . . . . ?
Fe1 C23 C24 C25 -59.6(5) . . . . ?
C22 C23 C24 Fe1 59.5(5) . . . . ?
C23 C24 C25 C21 0.3(8) . . . . ?
Fe1 C24 C25 C21 -59.6(5) . . . . ?
C23 C24 C25 S2 -179.8(5) . . . . ?
Fe1 C24 C25 S2 120.3(5) . . . . ?
C23 C24 C25 Fe1 59.9(5) . . . . ?
C22 C21 C25 C24 -0.4(7) . . . . ?
Si2 C21 C25 C24 -179.6(5) . . . . ?
Fe1 C21 C25 C24 59.0(5) . . . . ?
C22 C21 C25 S2 179.7(5) . . . . ?
Si2 C21 C25 S2 0.5(9) . . . . ?
Fe1 C21 C25 S2 -120.9(5) . . . . ?
C22 C21 C25 Fe1 -59.4(4) . . . . ?
Si2 C21 C25 Fe1 121.4(6) . . . . ?
C25 C21 Si2 C27 -60.6(8) . . . . ?
C22 C21 Si2 C27 120.4(7) . . . . ?
Fe1 C21 Si2 C27 34.8(7) . . . . ?
C25 C21 Si2 C28 -178.8(7) . . . . ?
C22 C21 Si2 C28 2.1(7) . . . . ?
Fe1 C21 Si2 C28 -83.5(5) . . . . ?
C25 C21 Si2 C26 62.8(7) . . . . ?
C22 C21 Si2 C26 -116.3(6) . . . . ?
Fe1 C21 Si2 C26 158.1(5) . . . . ?
C24 C25 S2 O29 -176.6(6) . . . . ?
C21 C25 S2 O29 3.3(6) . . . . ?
Fe1 C25 S2 O29 -87.2(5) . . . . ?
C24 C25 S2 C30 71.2(6) . . . . ?
C21 C25 S2 C30 -108.9(6) . . . . ?
Fe1 C25 S2 C30 160.6(4) . . . . ?
O29 S2 C30 C31 169.9(6) . . . . ?
C25 S2 C30 C31 -79.7(6) . . . . ?
O29 S2 C30 C33 52.8(7) . . . . ?
C25 S2 C30 C33 163.2(6) . . . . ?
O29 S2 C30 C32 -68.1(8) . . . . ?
C25 S2 C30 C32 42.2(8) . . . . ?
